data_4076941
loop_
_publ_author_name
'Adams, Christopher J.'
'Anderson, Kirsty M.'
'Bartlett, Ian M.'
'Connelly, Neil G.'
'Orpen, A. Guy'
'Paget, Timothy J.'

_publ_section_title
;
 Ligand-Induced and Reductively Induced Alkyne&#x2212;Isocyanide Coupling
 Reactions of [Mo(CNBut)3(PhC&#x22EE;CPh)(\h5-C5Me5)][BF4]
;
_journal_issue 16
_journal_name_full Organometallics
_journal_page_first 3454
_journal_paper_doi 10.1021/om020313y
_journal_volume 21
_journal_year 2002
_chemical_formula_sum 'C40 H55 B Cl3 F4 Mo N3'
_chemical_formula_weight 866.97
_chemical_name_systematic
;
 ?
;
_space_group_IT_number 14
_symmetry_cell_setting monoclinic
_symmetry_space_group_name_Hall '-P 2yn'
_symmetry_space_group_name_H-M 'P 1 21/n 1'
_atom_sites_solution_hydrogens geom
_atom_sites_solution_primary direct
_atom_sites_solution_secondary difmap
_audit_creation_method SHELXL-97
_cell_angle_alpha 90.00
_cell_angle_beta 94.337(14)
_cell_angle_gamma 90.00
_cell_formula_units_Z 4
_cell_length_a 10.566(2)
_cell_length_b 16.005(3)
_cell_length_c 25.610(6)
_cell_measurement_temperature 173(2)
_cell_volume 4318.5(15)
_computing_cell_refinement 'Bruker SMART'
_computing_data_collection 'Bruker SMART'
_computing_data_reduction 'Bruker SHELXTL'
_computing_molecular_graphics 'Bruker SHELXTL'
_computing_publication_material 'Bruker SHELXTL'
_computing_structure_refinement 'SHELXL-97 (Sheldrick, 1997)'
_computing_structure_solution 'SHELXS-97 (Sheldrick, 1990)'
_diffrn_ambient_temperature 173(2)
_diffrn_measured_fraction_theta_full 1.000
_diffrn_measured_fraction_theta_max 1.000
_diffrn_measurement_device_type 'CCD area detector'
_diffrn_measurement_method 'phi and omega scans'
_diffrn_radiation_monochromator graphite
_diffrn_radiation_source 'fine-focus sealed tube'
_diffrn_radiation_type MoK\a
_diffrn_radiation_wavelength 0.71073
_diffrn_reflns_av_R_equivalents 0.2015
_diffrn_reflns_av_sigmaI/netI 0.1451
_diffrn_reflns_limit_h_max 12
_diffrn_reflns_limit_h_min -12
_diffrn_reflns_limit_k_max 18
_diffrn_reflns_limit_k_min -18
_diffrn_reflns_limit_l_max 29
_diffrn_reflns_limit_l_min -29
_diffrn_reflns_number 33708
_diffrn_reflns_theta_full 23.99
_diffrn_reflns_theta_max 23.99
_diffrn_reflns_theta_min 1.59
_diffrn_standards_decay_% none
_exptl_absorpt_coefficient_mu 0.537
_exptl_absorpt_correction_T_max 0.934468
_exptl_absorpt_correction_T_min 0.413686
_exptl_absorpt_correction_type multi-scan
_exptl_absorpt_process_details 'SADABS (Sheldrick, 1996)'
_exptl_crystal_colour red
_exptl_crystal_density_diffrn 1.334
_exptl_crystal_density_meas ?
_exptl_crystal_density_method 'not measured'
_exptl_crystal_description block
_exptl_crystal_F_000 1800
_exptl_crystal_size_max 0.4
_exptl_crystal_size_mid 0.2
_exptl_crystal_size_min 0.2
_refine_diff_density_max 0.556
_refine_diff_density_min -0.520
_refine_diff_density_rms 0.077
_refine_ls_extinction_method none
_refine_ls_goodness_of_fit_ref 0.884
_refine_ls_hydrogen_treatment mixed
_refine_ls_matrix_type full
_refine_ls_number_parameters 538
_refine_ls_number_reflns 6777
_refine_ls_number_restraints 0
_refine_ls_restrained_S_all 0.884
_refine_ls_R_factor_all 0.1210
_refine_ls_R_factor_gt 0.0533
_refine_ls_shift/su_max 0.001
_refine_ls_shift/su_mean 0.000
_refine_ls_structure_factor_coef Fsqd
_refine_ls_weighting_details 'calc w=1/[\s^2^(Fo^2^)+(0.0449P)^2^+0.0000P] where P=(Fo^2^+2Fc^2^)/3'
_refine_ls_weighting_scheme calc
_refine_ls_wR_factor_gt 0.1038
_refine_ls_wR_factor_ref 0.1245
_reflns_number_gt 3668
_reflns_number_total 6777
_reflns_threshold_expression >2sigma(I)
_cod_data_source_file om020313y.cif
_cod_data_source_block 6
_cod_depositor_comments
;
The following automatic conversions were performed:

'_symmetry_cell_setting' value 'Monoclinic' changed to 'monoclinic'
according to /home/saulius/struct/CIF-dictionaries/cif_core.dic
dictionary named 'cif_core.dic' version 2.4.1 from 2010-06-29.

Automatic conversion script
Id: cif_fix_values 1715 2011-07-08 13:25:40Z adriana 

The following automatic conversions were performed:

'_exptl_crystal_density_meas' value 'not measured' was changed to '?'
- the value is perceived as not measured.

Automatic conversion script
Id: cif_fix_values 3008 2015-01-20 13:52:24Z robertas 
;
_cod_original_cell_volume 4318.3(16)
_cod_original_sg_symbol_H-M P2(1)/n
_cod_database_code 4076941

loop_
_symmetry_equiv_pos_as_xyz
'x, y, z'
'-x+1/2, y+1/2, -z+1/2'
'-x, -y, -z'
'x-1/2, -y-1/2, z-1/2'

loop_
_atom_site_label
_atom_site_type_symbol
_atom_site_fract_x
_atom_site_fract_y
_atom_site_fract_z
_atom_site_U_iso_or_equiv
_atom_site_adp_type
_atom_site_occupancy
_atom_site_symmetry_multiplicity
_atom_site_calc_flag
_atom_site_refinement_flags
_atom_site_disorder_assembly
_atom_site_disorder_group
Mo1 Mo 0.68051(5) 0.79947(3) 0.133865(19) 0.03330(16) Uani 1 1 d . . .
C1 C 0.6643(6) 0.9351(4) 0.1026(3) 0.0484(17) Uani 1 1 d . . .
C2 C 0.7318(6) 0.9374(3) 0.1521(2) 0.0426(16) Uani 1 1 d . . .
C3 C 0.8501(6) 0.8951(3) 0.1488(2) 0.0425(16) Uani 1 1 d . . .
C4 C 0.8535(6) 0.8673(3) 0.0961(2) 0.0384(15) Uani 1 1 d . . .
C5 C 0.7412(6) 0.8921(3) 0.0669(2) 0.0391(15) Uani 1 1 d . . .
C6 C 0.5452(7) 0.9825(4) 0.0860(3) 0.076(2) Uani 1 1 d . . .
H6A H 0.5660 1.0298 0.0639 0.114 Uiso 1 1 calc R . .
H6B H 0.5064 1.0032 0.1171 0.114 Uiso 1 1 calc R . .
H6C H 0.4855 0.9453 0.0662 0.114 Uiso 1 1 calc R . .
C7 C 0.7001(7) 0.9887(4) 0.1994(3) 0.070(2) Uani 1 1 d . . .
H7A H 0.7164 1.0479 0.1928 0.105 Uiso 1 1 calc R . .
H7B H 0.7530 0.9702 0.2303 0.105 Uiso 1 1 calc R . .
H7C H 0.6103 0.9810 0.2055 0.105 Uiso 1 1 calc R . .
C8 C 0.9579(6) 0.8869(4) 0.1898(2) 0.0571(18) Uani 1 1 d . . .
H8A H 1.0267 0.9247 0.1816 0.086 Uiso 1 1 calc R . .
H8B H 0.9891 0.8292 0.1906 0.086 Uiso 1 1 calc R . .
H8C H 0.9287 0.9014 0.2240 0.086 Uiso 1 1 calc R . .
C9 C 0.9703(5) 0.8296(4) 0.0746(2) 0.0522(18) Uani 1 1 d . . .
H9A H 1.0333 0.8736 0.0703 0.078 Uiso 1 1 calc R . .
H9B H 0.9468 0.8037 0.0405 0.078 Uiso 1 1 calc R . .
H9C H 1.0065 0.7872 0.0989 0.078 Uiso 1 1 calc R . .
C10 C 0.7129(7) 0.8837(4) 0.0086(2) 0.066(2) Uani 1 1 d . . .
H10A H 0.7509 0.9307 -0.0091 0.098 Uiso 1 1 calc R . .
H10B H 0.6208 0.8838 0.0003 0.098 Uiso 1 1 calc R . .
H10C H 0.7487 0.8312 -0.0033 0.098 Uiso 1 1 calc R . .
C11 C 0.5393(6) 0.7654(3) 0.0777(2) 0.0352(14) Uani 1 1 d . . .
C12 C 0.3684(7) 0.7266(4) 0.0028(2) 0.0581(19) Uani 1 1 d . . .
C13 C 0.2466(7) 0.7065(6) 0.0274(3) 0.114(3) Uani 1 1 d . . .
H13A H 0.2628 0.6633 0.0542 0.171 Uiso 1 1 calc R . .
H13B H 0.1834 0.6862 0.0004 0.171 Uiso 1 1 calc R . .
H13C H 0.2145 0.7570 0.0435 0.171 Uiso 1 1 calc R . .
C14 C 0.4177(8) 0.6478(4) -0.0239(3) 0.085(3) Uani 1 1 d . . .
H14A H 0.4223 0.6013 0.0010 0.128 Uiso 1 1 calc R . .
H14B H 0.5024 0.6589 -0.0355 0.128 Uiso 1 1 calc R . .
H14C H 0.3597 0.6333 -0.0542 0.128 Uiso 1 1 calc R . .
C15 C 0.3570(8) 0.7982(5) -0.0366(3) 0.098(3) Uani 1 1 d . . .
H15A H 0.4403 0.8096 -0.0494 0.147 Uiso 1 1 calc R . .
H15B H 0.3264 0.8484 -0.0195 0.147 Uiso 1 1 calc R . .
H15C H 0.2970 0.7828 -0.0660 0.147 Uiso 1 1 calc R . .
C16 C 0.7723(5) 0.6891(3) 0.1259(2) 0.0337(14) Uani 1 1 d . . .
C17 C 0.9069(6) 0.5621(3) 0.1031(3) 0.0506(18) Uani 1 1 d . . .
C18 C 0.8592(8) 0.5104(4) 0.1458(3) 0.083(3) Uani 1 1 d . . .
H18A H 0.8701 0.5410 0.1790 0.125 Uiso 1 1 calc R . .
H18B H 0.9070 0.4579 0.1489 0.125 Uiso 1 1 calc R . .
H18C H 0.7689 0.4981 0.1377 0.125 Uiso 1 1 calc R . .
C19 C 0.8825(10) 0.5145(5) 0.0525(3) 0.124(4) Uani 1 1 d . . .
H19A H 0.9217 0.5441 0.0244 0.186 Uiso 1 1 calc R . .
H19B H 0.7909 0.5100 0.0438 0.186 Uiso 1 1 calc R . .
H19C H 0.9192 0.4584 0.0565 0.186 Uiso 1 1 calc R . .
C20 C 1.0447(7) 0.5805(5) 0.1133(5) 0.164(6) Uani 1 1 d . . .
H20A H 1.0585 0.6127 0.1457 0.246 Uiso 1 1 calc R . .
H20B H 1.0740 0.6129 0.0840 0.246 Uiso 1 1 calc R . .
H20C H 1.0921 0.5279 0.1167 0.246 Uiso 1 1 calc R . .
C21 C 0.6915(5) 0.6690(3) 0.1662(2) 0.0325(14) Uani 1 1 d . . .
C22 C 0.5874(5) 0.6068(3) 0.1606(2) 0.0352(14) Uani 1 1 d . . .
C23 C 0.5254(5) 0.5833(4) 0.2045(2) 0.0446(16) Uani 1 1 d . . .
H23A H 0.5530 0.6055 0.2378 0.054 Uiso 1 1 calc R . .
C24 C 0.4241(6) 0.5282(4) 0.2002(3) 0.0551(18) Uani 1 1 d . . .
H24A H 0.3813 0.5145 0.2303 0.066 Uiso 1 1 calc R . .
C25 C 0.3852(6) 0.4934(4) 0.1531(3) 0.0520(17) Uani 1 1 d . . .
H25A H 0.3173 0.4543 0.1508 0.062 Uiso 1 1 calc R . .
C26 C 0.4449(6) 0.5151(3) 0.1086(2) 0.0449(16) Uani 1 1 d . . .
H26A H 0.4172 0.4916 0.0756 0.054 Uiso 1 1 calc R . .
C27 C 0.5447(5) 0.5709(3) 0.1124(2) 0.0384(15) Uani 1 1 d . . .
H27A H 0.5854 0.5853 0.0819 0.046 Uiso 1 1 calc R . .
C28 C 0.6948(5) 0.7312(3) 0.2080(2) 0.0340(14) Uani 1 1 d . . .
C29 C 0.7944(5) 0.7417(4) 0.2513(2) 0.0383(14) Uani 1 1 d . . .
C30 C 0.7877(6) 0.8046(4) 0.2890(2) 0.0502(16) Uani 1 1 d . . .
H30A H 0.7151 0.8397 0.2881 0.060 Uiso 1 1 calc R . .
C31 C 0.8844(7) 0.8165(5) 0.3272(2) 0.064(2) Uani 1 1 d . . .
H31A H 0.8790 0.8611 0.3514 0.077 Uiso 1 1 calc R . .
C32 C 0.9894(7) 0.7648(5) 0.3311(3) 0.069(2) Uani 1 1 d . . .
H32A H 1.0559 0.7732 0.3577 0.083 Uiso 1 1 calc R . .
C33 C 0.9947(6) 0.7007(5) 0.2955(3) 0.0641(18) Uani 1 1 d . . .
H33A H 1.0652 0.6637 0.2979 0.077 Uiso 1 1 calc R . .
C34 C 0.8986(6) 0.6893(4) 0.2560(2) 0.0467(16) Uani 1 1 d . . .
H34A H 0.9047 0.6447 0.2318 0.056 Uiso 1 1 calc R . .
C35 C 0.5793(5) 0.7797(3) 0.1992(2) 0.0397(15) Uani 1 1 d . . .
C36 C 0.3663(6) 0.8321(5) 0.2225(3) 0.069(2) Uani 1 1 d . . .
C37 C 0.3299(19) 0.8427(18) 0.1660(8) 0.137(14) Uani 0.624(10) 1 d P A 1
H37A H 0.3947 0.8759 0.1500 0.206 Uiso 0.624(10) 1 calc PR A 1
H37B H 0.2480 0.8715 0.1614 0.206 Uiso 0.624(10) 1 calc PR A 1
H37C H 0.3230 0.7878 0.1491 0.206 Uiso 0.624(10) 1 calc PR A 1
C38 C 0.3814(12) 0.9295(8) 0.2447(7) 0.105(6) Uani 0.624(10) 1 d P A 1
H38A H 0.4209 0.9289 0.2805 0.158 Uiso 0.624(10) 1 calc PR A 1
H38B H 0.2975 0.9556 0.2443 0.158 Uiso 0.624(10) 1 calc PR A 1
H38C H 0.4348 0.9615 0.2222 0.158 Uiso 0.624(10) 1 calc PR A 1
C39 C 0.2771(15) 0.7992(16) 0.2562(6) 0.103(8) Uani 0.624(10) 1 d P A 1
H39A H 0.3096 0.8066 0.2928 0.154 Uiso 0.624(10) 1 calc PR A 1
H39B H 0.2643 0.7395 0.2489 0.154 Uiso 0.624(10) 1 calc PR A 1
H39C H 0.1962 0.8288 0.2500 0.154 Uiso 0.624(10) 1 calc PR A 1
C37' C 0.357(4) 0.883(3) 0.1801(13) 0.103(8) Uani 0.376(10) 1 d P A 2
H37D H 0.4087 0.9330 0.1874 0.154 Uiso 0.376(10) 1 calc PR A 2
H37E H 0.2682 0.8991 0.1723 0.154 Uiso 0.376(10) 1 calc PR A 2
H37F H 0.3876 0.8533 0.1500 0.154 Uiso 0.376(10) 1 calc PR A 2
C38' C 0.2801(16) 0.7455(12) 0.1957(10) 0.082(8) Uani 0.376(10) 1 d P A 2
H38D H 0.3293 0.7179 0.1698 0.123 Uiso 0.376(10) 1 calc PR A 2
H38E H 0.1990 0.7648 0.1788 0.123 Uiso 0.376(10) 1 calc PR A 2
H38F H 0.2641 0.7060 0.2237 0.123 Uiso 0.376(10) 1 calc PR A 2
C39' C 0.314(3) 0.839(3) 0.2727(13) 0.137(14) Uani 0.376(10) 1 d P A 2
H39D H 0.3486 0.8884 0.2911 0.206 Uiso 0.376(10) 1 calc PR A 2
H39E H 0.3363 0.7888 0.2936 0.206 Uiso 0.376(10) 1 calc PR A 2
H39F H 0.2214 0.8435 0.2676 0.206 Uiso 0.376(10) 1 calc PR A 2
C101 C 0.4674(7) 0.6336(5) 0.3902(3) 0.077(2) Uani 1 1 d . . .
H10D H 0.4295 0.6816 0.4085 0.092 Uiso 1 1 calc R . .
N1 N 0.4617(5) 0.7499(3) 0.0450(2) 0.0459(13) Uani 1 1 d . . .
N2 N 0.8411(5) 0.6439(3) 0.0954(2) 0.0417(14) Uani 1 1 d . . .
N3 N 0.4946(5) 0.7942(3) 0.2330(2) 0.0470(13) Uani 1 1 d . A .
Cl1 Cl 0.3476(2) 0.58555(18) 0.35052(11) 0.1320(10) Uani 1 1 d . . .
Cl2 Cl 0.5870(2) 0.67273(17) 0.35258(8) 0.1077(9) Uani 1 1 d . . .
Cl3 Cl 0.5340(2) 0.56454(13) 0.43776(9) 0.0960(7) Uani 1 1 d . . .
B1 B 0.3268(11) 0.8270(6) 0.4364(4) 0.072(3) Uani 1 1 d . . .
F1 F 0.2607(5) 0.7626(3) 0.41276(19) 0.1085(16) Uani 1 1 d . B .
F2 F 0.262(2) 0.8956(11) 0.4481(8) 0.126(9) Uani 0.59(3) 1 d P B 1
F3 F 0.404(2) 0.8487(16) 0.3955(7) 0.137(8) Uani 0.59(3) 1 d P B 1
F4 F 0.405(2) 0.8037(14) 0.4782(6) 0.064(4) Uani 0.59(3) 1 d P B 1
F2' F 0.354(3) 0.886(2) 0.4090(15) 0.149(17) Uani 0.41(3) 1 d P B 2
F3' F 0.430(4) 0.797(2) 0.4628(18) 0.154(14) Uani 0.41(3) 1 d P B 2
F4' F 0.235(3) 0.844(3) 0.4704(13) 0.181(13) Uani 0.41(3) 1 d P B 2
H102 H 0.501(4) 0.770(3) 0.2628(18) 0.022(15) Uiso 1 1 d . . .
H101 H 0.867(5) 0.666(3) 0.0711(19) 0.026(17) Uiso 1 1 d . . .

loop_
_atom_site_aniso_label
_atom_site_aniso_U_11
_atom_site_aniso_U_22
_atom_site_aniso_U_33
_atom_site_aniso_U_23
_atom_site_aniso_U_13
_atom_site_aniso_U_12
Mo1 0.0326(3) 0.0338(3) 0.0339(3) 0.0007(3) 0.0057(2) 0.0021(3)
C1 0.044(4) 0.039(4) 0.064(5) 0.012(3) 0.014(4) 0.001(3)
C2 0.039(4) 0.035(4) 0.055(4) -0.005(3) 0.010(3) -0.001(3)
C3 0.032(4) 0.040(4) 0.056(4) -0.007(3) 0.004(3) -0.007(3)
C4 0.044(4) 0.028(3) 0.044(4) -0.004(3) 0.011(3) -0.004(3)
C5 0.044(4) 0.035(3) 0.038(4) 0.004(3) 0.007(3) -0.004(3)
C6 0.067(6) 0.051(4) 0.112(6) 0.031(4) 0.016(5) 0.014(4)
C7 0.077(6) 0.055(4) 0.082(5) -0.032(4) 0.034(5) -0.007(4)
C8 0.044(4) 0.070(5) 0.057(4) -0.005(4) -0.002(4) -0.019(3)
C9 0.048(4) 0.052(4) 0.059(4) -0.004(3) 0.020(4) -0.006(3)
C10 0.069(5) 0.080(5) 0.048(4) 0.026(4) 0.007(4) -0.003(4)
C11 0.039(4) 0.030(3) 0.038(3) 0.005(3) 0.010(3) 0.004(3)
C12 0.055(5) 0.078(5) 0.040(4) -0.007(4) -0.004(4) -0.007(4)
C13 0.046(5) 0.214(10) 0.080(6) -0.032(7) 0.002(5) -0.020(6)
C14 0.130(8) 0.077(5) 0.049(4) -0.002(4) 0.003(5) -0.018(5)
C15 0.135(8) 0.078(5) 0.075(5) 0.020(5) -0.038(5) 0.008(6)
C16 0.031(3) 0.033(3) 0.037(3) -0.004(3) 0.002(3) 0.002(3)
C17 0.053(5) 0.032(4) 0.069(5) 0.008(3) 0.024(4) 0.012(3)
C18 0.107(7) 0.052(5) 0.095(6) 0.020(4) 0.038(5) 0.032(4)
C19 0.236(12) 0.061(5) 0.074(6) -0.013(5) 0.001(7) 0.074(7)
C20 0.032(5) 0.058(5) 0.401(19) 0.056(8) 0.014(8) 0.008(4)
C21 0.024(3) 0.039(3) 0.035(3) 0.003(3) 0.004(3) 0.003(2)
C22 0.033(4) 0.036(3) 0.036(3) 0.006(3) 0.004(3) 0.001(3)
C23 0.040(4) 0.051(4) 0.043(4) 0.008(3) 0.001(3) -0.004(3)
C24 0.061(5) 0.060(4) 0.046(4) 0.007(4) 0.013(4) -0.011(4)
C25 0.039(4) 0.051(4) 0.066(5) 0.009(4) 0.000(4) -0.013(3)
C26 0.047(4) 0.038(4) 0.050(4) -0.005(3) 0.001(3) -0.004(3)
C27 0.037(4) 0.036(3) 0.044(4) 0.005(3) 0.008(3) 0.003(3)
C28 0.036(4) 0.038(3) 0.029(3) 0.003(3) 0.007(3) 0.001(3)
C29 0.035(4) 0.050(4) 0.030(3) 0.002(3) 0.002(3) -0.002(3)
C30 0.038(4) 0.073(4) 0.039(3) -0.004(4) -0.002(3) -0.006(4)
C31 0.055(5) 0.106(6) 0.030(4) -0.003(4) 0.000(4) -0.014(4)
C32 0.050(5) 0.110(7) 0.046(4) 0.019(4) -0.010(4) -0.029(5)
C33 0.046(4) 0.078(5) 0.067(5) 0.015(5) -0.009(4) -0.004(4)
C34 0.045(4) 0.048(4) 0.047(4) 0.011(3) -0.004(3) -0.011(3)
C35 0.027(3) 0.045(4) 0.048(4) -0.003(3) 0.006(3) -0.005(3)
C36 0.042(5) 0.115(7) 0.051(4) 0.010(4) 0.018(4) 0.029(4)
C37 0.038(13) 0.30(4) 0.069(12) 0.004(14) -0.003(9) 0.072(18)
C38 0.052(9) 0.088(10) 0.180(17) -0.019(11) 0.031(10) 0.014(7)
C39 0.028(9) 0.21(2) 0.067(12) 0.062(15) 0.006(8) 0.013(10)
C37' 0.028(9) 0.21(2) 0.067(12) 0.062(15) 0.006(8) 0.013(10)
C38' 0.025(11) 0.078(15) 0.14(2) -0.036(15) 0.000(12) 0.003(10)
C39' 0.038(13) 0.30(4) 0.069(12) 0.004(14) -0.003(9) 0.072(18)
C101 0.084(6) 0.080(6) 0.065(5) -0.020(4) -0.001(5) 0.006(4)
N1 0.053(4) 0.047(3) 0.038(3) 0.003(3) 0.008(3) -0.004(3)
N2 0.045(4) 0.038(3) 0.044(3) 0.006(3) 0.015(3) 0.003(2)
N3 0.045(3) 0.064(3) 0.033(3) 0.008(3) 0.009(3) 0.007(3)
Cl1 0.090(2) 0.138(2) 0.162(3) -0.067(2) -0.0227(18) 0.0059(16)
Cl2 0.0797(17) 0.184(3) 0.0602(12) 0.0167(15) 0.0115(12) 0.0052(15)
Cl3 0.113(2) 0.0729(14) 0.1033(17) 0.0061(13) 0.0161(15) 0.0161(12)
B1 0.088(9) 0.056(7) 0.068(7) -0.003(5) -0.008(7) 0.006(6)
F1 0.109(4) 0.080(3) 0.127(4) -0.008(3) -0.053(3) -0.008(3)
F2 0.131(16) 0.093(11) 0.142(14) -0.027(10) -0.063(10) 0.080(11)
F3 0.181(17) 0.155(18) 0.080(8) -0.002(10) 0.048(10) -0.059(12)
F4 0.072(8) 0.064(8) 0.052(6) 0.021(5) -0.017(5) 0.014(6)
F2' 0.15(3) 0.11(2) 0.17(3) 0.10(2) -0.10(2) -0.060(18)
F3' 0.12(3) 0.078(12) 0.24(4) -0.01(2) -0.11(2) 0.010(16)
F4' 0.19(2) 0.18(3) 0.18(2) -0.09(2) 0.085(18) -0.042(17)

loop_
_atom_type_symbol
_atom_type_description
_atom_type_scat_dispersion_real
_atom_type_scat_dispersion_imag
_atom_type_scat_source
C C 0.0033 0.0016 'International Tables Vol C Tables 4.2.6.8 and 6.1.1.4'
H H 0.0000 0.0000 'International Tables Vol C Tables 4.2.6.8 and 6.1.1.4'
N N 0.0061 0.0033 'International Tables Vol C Tables 4.2.6.8 and 6.1.1.4'
Mo Mo -1.6832 0.6857 'International Tables Vol C Tables 4.2.6.8 and 6.1.1.4'
Cl Cl 0.1484 0.1585 'International Tables Vol C Tables 4.2.6.8 and 6.1.1.4'
B B 0.0013 0.0007 'International Tables Vol C Tables 4.2.6.8 and 6.1.1.4'
F F 0.0171 0.0103 'International Tables Vol C Tables 4.2.6.8 and 6.1.1.4'

loop_
_geom_angle_atom_site_label_1
_geom_angle_atom_site_label_2
_geom_angle_atom_site_label_3
_geom_angle
C16 Mo1 C11 91.5(2)
C16 Mo1 C35 103.2(2)
C11 Mo1 C35 97.5(2)
C16 Mo1 C28 69.6(2)
C11 Mo1 C28 118.1(2)
C35 Mo1 C28 39.7(2)
C16 Mo1 C21 38.52(18)
C11 Mo1 C21 91.5(2)
C35 Mo1 C21 64.98(19)
C28 Mo1 C21 38.46(18)
C16 Mo1 C2 138.0(2)
C11 Mo1 C2 122.6(2)
C35 Mo1 C2 96.3(2)
C28 Mo1 C2 107.5(2)
C21 Mo1 C2 143.9(2)
C16 Mo1 C1 143.4(2)
C11 Mo1 C1 88.7(2)
C35 Mo1 C1 113.1(2)
C28 Mo1 C1 140.1(2)
C21 Mo1 C1 178.04(19)
C2 Mo1 C1 35.4(2)
C16 Mo1 C3 102.5(2)
C11 Mo1 C3 141.4(2)
C35 Mo1 C3 113.5(2)
C28 Mo1 C3 100.5(2)
C21 Mo1 C3 121.6(2)
C2 Mo1 C3 35.59(19)
C1 Mo1 C3 59.0(2)
C16 Mo1 C5 108.08(19)
C11 Mo1 C5 83.3(2)
C35 Mo1 C5 148.7(2)
C28 Mo1 C5 158.2(2)
C21 Mo1 C5 146.26(18)
C2 Mo1 C5 58.8(2)
C1 Mo1 C5 35.69(18)
C3 Mo1 C5 58.2(2)
C16 Mo1 C4 88.18(19)
C11 Mo1 C4 111.9(2)
C35 Mo1 C4 148.3(2)
C28 Mo1 C4 125.0(2)
C21 Mo1 C4 123.43(19)
C2 Mo1 C4 58.27(18)
C1 Mo1 C4 58.3(2)
C3 Mo1 C4 34.80(18)
C5 Mo1 C4 34.32(19)
C2 C1 C5 108.2(6)
C2 C1 C6 126.8(6)
C5 C1 C6 124.0(6)
C2 C1 Mo1 72.2(4)
C5 C1 Mo1 75.0(3)
C6 C1 Mo1 127.5(4)
C1 C2 C3 108.6(5)
C1 C2 C7 127.1(6)
C3 C2 C7 123.4(6)
C1 C2 Mo1 72.4(4)
C3 C2 Mo1 74.2(3)
C7 C2 Mo1 127.9(4)
C4 C3 C2 106.9(6)
C4 C3 C8 124.5(5)
C2 C3 C8 128.4(6)
C4 C3 Mo1 73.6(3)
C2 C3 Mo1 70.2(3)
C8 C3 Mo1 125.8(4)
C5 C4 C3 109.6(5)
C5 C4 C9 126.5(5)
C3 C4 C9 123.3(6)
C5 C4 Mo1 72.8(3)
C3 C4 Mo1 71.6(3)
C9 C4 Mo1 129.5(4)
C4 C5 C1 106.8(5)
C4 C5 C10 126.6(5)
C1 C5 C10 126.3(6)
C4 C5 Mo1 72.9(3)
C1 C5 Mo1 69.3(3)
C10 C5 Mo1 127.8(4)
N1 C11 Mo1 176.6(5)
N1 C12 C13 107.1(5)
N1 C12 C15 108.3(6)
C13 C12 C15 114.1(7)
N1 C12 C14 107.8(6)
C13 C12 C14 109.7(6)
C15 C12 C14 109.5(5)
N2 C16 C21 133.7(5)
N2 C16 Mo1 145.4(4)
C21 C16 Mo1 78.8(3)
N2 C17 C20 106.9(5)
N2 C17 C18 114.0(5)
C20 C17 C18 111.3(7)
N2 C17 C19 106.4(6)
C20 C17 C19 110.5(7)
C18 C17 C19 107.7(6)
C16 C21 C28 113.3(4)
C16 C21 C22 124.2(5)
C28 C21 C22 120.3(4)
C16 C21 Mo1 62.6(3)
C28 C21 Mo1 68.5(3)
C22 C21 Mo1 124.8(4)
C23 C22 C27 117.3(5)
C23 C22 C21 119.6(5)
C27 C22 C21 123.1(5)
C24 C23 C22 121.0(6)
C25 C24 C23 120.7(6)
C24 C25 C26 119.9(6)
C27 C26 C25 119.7(6)
C26 C27 C22 121.4(5)
C35 C28 C21 106.1(5)
C35 C28 C29 126.9(5)
C21 C28 C29 127.0(5)
C35 C28 Mo1 66.1(3)
C21 C28 Mo1 73.0(3)
C29 C28 Mo1 126.4(4)
C34 C29 C30 117.2(6)
C34 C29 C28 121.0(5)
C30 C29 C28 121.8(5)
C31 C30 C29 121.1(6)
C30 C31 C32 121.3(7)
C33 C32 C31 118.1(7)
C32 C33 C34 121.0(7)
C29 C34 C33 121.2(6)
N3 C35 C28 126.8(5)
N3 C35 Mo1 157.4(5)
C28 C35 Mo1 74.3(3)
C37' C36 C39 134.1(15)
C37' C36 C39' 131(3)
C39 C36 C39' 34(2)
C37' C36 C37 32(2)
C39 C36 C37 120.0(13)
C39' C36 C37 140.8(13)
C37' C36 N3 113.5(17)
C39 C36 N3 112.0(9)
C39' C36 N3 105.9(15)
C37 C36 N3 112.9(10)
C37' C36 C38 73.1(19)
C39 C36 C38 101.0(12)
C39' C36 C38 70(2)
C37 C36 C38 103.7(14)
N3 C36 C38 104.9(7)
C37' C36 C38' 99(2)
C39 C36 C38' 66.4(11)
C39' C36 C38' 101(2)
C37 C36 C38' 67.8(14)
N3 C36 C38' 100.7(8)
C38 C36 C38' 154.2(8)
Cl1 C101 Cl3 111.3(4)
Cl1 C101 Cl2 110.9(4)
Cl3 C101 Cl2 109.7(4)
C11 N1 C12 176.7(6)
C16 N2 C17 132.4(5)
C35 N3 C36 127.5(5)
F2' B1 F3' 111(2)
F2' B1 F2 69.1(18)
F3' B1 F2 127(2)
F2' B1 F4 120.4(17)
F3' B1 F4 21(2)
F2 B1 F4 109.9(13)
F2' B1 F1 117.8(18)
F3' B1 F1 108.8(19)
F2 B1 F1 117.9(14)
F4 B1 F1 113.9(12)
F2' B1 F4' 115.0(19)
F3' B1 F4' 110(2)
F2 B1 F4' 46.0(13)
F4 B1 F4' 88(2)
F1 B1 F4' 93.7(13)
F2' B1 F3 38(2)
F3' B1 F3 88(2)
F2 B1 F3 107.3(14)
F4 B1 F3 107.3(16)
F1 B1 F3 99.3(11)
F4' B1 F3 153.1(19)

loop_
_geom_bond_atom_site_label_1
_geom_bond_atom_site_label_2
_geom_bond_distance
Mo1 C16 2.033(5)
Mo1 C11 2.066(7)
Mo1 C35 2.076(5)
Mo1 C28 2.186(5)
Mo1 C21 2.246(5)
Mo1 C2 2.313(6)
Mo1 C1 2.315(6)
Mo1 C3 2.365(6)
Mo1 C5 2.391(5)
Mo1 C4 2.391(5)
C1 C2 1.407(9)
C1 C5 1.444(7)
C1 C6 1.503(9)
C2 C3 1.430(8)
C2 C7 1.520(7)
C3 C4 1.423(8)
C3 C8 1.496(8)
C4 C5 1.411(8)
C4 C9 1.515(7)
C5 C10 1.506(8)
C11 N1 1.153(7)
C12 N1 1.457(8)
C12 C13 1.510(8)
C12 C15 1.525(9)
C12 C14 1.544(9)
C16 N2 1.322(6)
C16 C21 1.426(6)
C17 N2 1.488(7)
C17 C20 1.488(9)
C17 C18 1.490(8)
C17 C19 1.509(9)
C21 C28 1.461(7)
C21 C22 1.483(7)
C22 C23 1.395(7)
C22 C27 1.403(8)
C23 C24 1.385(8)
C24 C25 1.362(8)
C25 C26 1.389(7)
C26 C27 1.380(7)
C28 C35 1.449(7)
C28 C29 1.479(8)
C29 C34 1.381(8)
C29 C30 1.401(8)
C30 C31 1.374(8)
C31 C32 1.381(9)
C32 C33 1.378(9)
C33 C34 1.389(9)
C35 N3 1.313(6)
C36 C37' 1.35(4)
C36 C39 1.425(17)
C36 C39' 1.44(3)
C36 C37 1.48(2)
C36 N3 1.490(8)
C36 C38 1.663(14)
C36 C38' 1.768(19)
C101 Cl1 1.741(8)
C101 Cl3 1.752(8)
C101 Cl2 1.761(7)
B1 F2' 1.23(2)
B1 F3' 1.33(4)
B1 F2 1.340(15)
B1 F4 1.36(2)
B1 F1 1.361(10)
B1 F4' 1.38(2)
B1 F3 1.42(2)
